data_7702984
loop_
_publ_author_name
'Goswami, Bhupendra'
'Yadav, Ravi'
'Schoo, Christoph'
'Roesky, Peter W.'

_publ_section_title
;
 Neutral and cationic enantiopure group 13 iminophosphonamide complexes.
;
_journal_issue 3
_journal_name_full 'Dalton transactions (Cambridge, England : 2003)'
_journal_page_first 675
_journal_page_last 681
_journal_paper_doi 10.1039/c9dt04082j
_journal_volume 49
_journal_year 2020
_chemical_absolute_configuration syn
_chemical_formula_moiety 'C56 H57 Al N4 P2'
_chemical_formula_sum 'C56 H57 Al N4 P2'
_chemical_formula_weight 874.97
_space_group_crystal_system orthorhombic
_space_group_IT_number 18
_space_group_name_Hall 'P 2 2ab'
_space_group_name_H-M_alt 'P 21 21 2'
_atom_sites_solution_hydrogens difmap
_atom_sites_solution_primary dual
_audit_creation_date 2019-08-01
_audit_creation_method
;
Olex2 1.2-alpha
(compiled 2018.07.26 svn.r3523 for OlexSys, GUI svn.r5532)
;
_audit_update_record
;
2019-10-17 deposited with the CCDC.	2019-12-06 downloaded from the CCDC.
;
_cell_angle_alpha 90
_cell_angle_beta 90
_cell_angle_gamma 90
_cell_formula_units_Z 2
_cell_length_a 18.1730(2)
_cell_length_b 14.6537(5)
_cell_length_c 9.8443(6)
_cell_measurement_reflns_used 21387
_cell_measurement_temperature 150
_cell_measurement_theta_max 29.42
_cell_measurement_theta_min 1.79
_cell_volume 2621.55(19)
_computing_cell_refinement
;
X-Area Recipe 1.33.0.0 (STOE, 2015)
;
_computing_data_collection
;
X-Area WinXpose 2.0.22.0 (STOE, 2016)
;
_computing_data_reduction
;
X-Area Integrate 1.71.0.0 (STOE, 2016)
X-Area X-Red32 1.63.2.0 (STOE, 2017) 
;
_computing_molecular_graphics 'Olex2 (Dolomanov et al., 2009)'
_computing_publication_material
;
STOE & Cie GmbH, X-Area, software package for collecting single-crystal or
multi-domain crystal data on STOE area-detector diffractometers, for image 
processing, for the correction and scaling of reflection intensities and 
for outlier rejection, version 1.77, Darmstadt 2016
;
_computing_structure_refinement 'ShelXL (Sheldrick, 2015)'
_computing_structure_solution 'ShelXT (Sheldrick, 2015)'
_diffrn_ambient_temperature 150
_diffrn_detector 'image plate (34 cm diameter)'
_diffrn_detector_area_resol_mean 6.67
_diffrn_detector_type 'STOE Imaging Plate'
_diffrn_measured_fraction_theta_full 1.000
_diffrn_measured_fraction_theta_max 0.999
_diffrn_measurement_device '2-circle diffractometer'
_diffrn_measurement_device_type 'STOE IPDS II'
_diffrn_measurement_method 'rotation method, \w scans'
_diffrn_radiation_collimation '0.5 mm diameter, multiple pinhole'
_diffrn_radiation_monochromator 'plane graphite'
_diffrn_radiation_polarisn_norm 0
_diffrn_radiation_probe x-ray
_diffrn_radiation_type MoK\a
_diffrn_radiation_wavelength 0.71073
_diffrn_reflns_av_R_equivalents 0.0424
_diffrn_reflns_av_unetI/netI 0.0440
_diffrn_reflns_Laue_measured_fraction_full 1.000
_diffrn_reflns_Laue_measured_fraction_max 0.999
_diffrn_reflns_limit_h_max 21
_diffrn_reflns_limit_h_min -25
_diffrn_reflns_limit_k_max 20
_diffrn_reflns_limit_k_min -20
_diffrn_reflns_limit_l_max 12
_diffrn_reflns_limit_l_min -13
_diffrn_reflns_number 35079
_diffrn_reflns_point_group_measured_fraction_full 1.000
_diffrn_reflns_point_group_measured_fraction_max 0.998
_diffrn_reflns_theta_full 25.242
_diffrn_reflns_theta_max 29.546
_diffrn_reflns_theta_min 1.785
_diffrn_source 'sealed X-ray tube, 12 x 0.4 mm long-fine focus'
_diffrn_source_current 0.000
_diffrn_source_power 0.000
_diffrn_source_voltage 0
_exptl_absorpt_coefficient_mu 0.138
_exptl_absorpt_correction_T_max 0.9776
_exptl_absorpt_correction_T_min 0.7996
_exptl_absorpt_correction_type multi-scan
_exptl_absorpt_process_details 'STOE XRED, XSHAPE & LANA'
_exptl_crystal_colour 'clear colourless'
_exptl_crystal_colour_lustre clear
_exptl_crystal_colour_primary colourless
_exptl_crystal_density_diffrn 1.108
_exptl_crystal_description rhombohedral
_exptl_crystal_F_000 928
_exptl_crystal_size_max 0.279
_exptl_crystal_size_mid 0.228
_exptl_crystal_size_min 0.188
_refine_diff_density_max 0.317
_refine_diff_density_min -0.183
_refine_diff_density_rms 0.040
_refine_ls_abs_structure_details
;
 Flack x determined using 2095 quotients [(I+)-(I-)]/[(I+)+(I-)]
 (Parsons, Flack and Wagner, Acta Cryst. B69 (2013) 249-259).
;
_refine_ls_abs_structure_Flack -0.06(3)
_refine_ls_extinction_method none
_refine_ls_goodness_of_fit_ref 0.947
_refine_ls_hydrogen_treatment refall
_refine_ls_matrix_type full
_refine_ls_number_parameters 399
_refine_ls_number_reflns 7327
_refine_ls_number_restraints 12
_refine_ls_restrained_S_all 0.947
_refine_ls_R_factor_all 0.0554
_refine_ls_R_factor_gt 0.0384
_refine_ls_shift/su_max 0.001
_refine_ls_shift/su_mean 0.000
_refine_ls_structure_factor_coef Fsqd
_refine_ls_weighting_details 'w=1/[\s^2^(Fo^2^)+(0.0522P)^2^] where P=(Fo^2^+2Fc^2^)/3'
_refine_ls_weighting_scheme calc
_refine_ls_wR_factor_gt 0.0819
_refine_ls_wR_factor_ref 0.0862
_reflns_Friedel_coverage 0.786
_reflns_Friedel_fraction_full 1.000
_reflns_Friedel_fraction_max 0.996
_reflns_number_gt 5686
_reflns_number_total 7327
_reflns_threshold_expression 'I > 2\s(I)'
_cod_data_source_file c9dt04082j2.cif
_cod_data_source_block bg086
_cod_depositor_comments 'Adding full bibliography for 7702984--7702988.cif.'
_cod_database_code 7702984
_shelx_shelxl_version_number 2018/3
_shelx_space_group_comment
;
The symmetry employed for this shelxl refinement is uniquely defined
by the following loop, which should always be used as a source of
symmetry information in preference to the above space-group names.
They are only intended as comments.
;
_shelx_estimated_absorpt_t_max 0.975
_shelx_estimated_absorpt_t_min 0.963
_olex2_refinement_description
;
1. Rigid bond restraints
 C3, C2, C7, C6, C5, C4
 with sigma for 1-2 distances of 0.01 and sigma for 1-3 distances of 0.01
;
_smtbx_masks_void_probe_radius 1.2
_smtbx_masks_void_truncation_radius 1.2
_olex2_diffrn_ambient_temperature_device 'Oxford Cryosystems'
_olex2_submission_special_instructions 'No special instructions were received'

loop_
_space_group_symop_operation_xyz
'x, y, z'
'-x, -y, z'
'-x+1/2, y+1/2, -z'
'x+1/2, -y+1/2, -z'

loop_
_atom_site_label
_atom_site_type_symbol
_atom_site_fract_x
_atom_site_fract_y
_atom_site_fract_z
_atom_site_U_iso_or_equiv
_atom_site_adp_type
_atom_site_occupancy
_atom_site_site_symmetry_order
_atom_site_calc_flag
_atom_site_refinement_flags_posn
_atom_site_refinement_flags_adp
_atom_site_refinement_flags_occupancy
P1 P 0.61185(3) 0.40181(4) 0.54189(5) 0.02474(12) Uani 1 1 d . . .
Al1 Al 0.500000 0.500000 0.63413(8) 0.02345(18) Uani 1 2 d S T P
C1 C 0.66382(12) 0.53126(16) 0.7134(2) 0.0286(5) Uani 1 1 d . . .
N1 N 0.61127(9) 0.50336(12) 0.60712(15) 0.0256(3) Uani 1 1 d . . .
N2 N 0.52330(9) 0.38835(12) 0.53893(17) 0.0260(4) Uani 1 1 d . . .
C2 C 0.74375(11) 0.53144(15) 0.6655(2) 0.0300(5) Uani 1 1 d . U .
C3 C 0.76248(13) 0.56764(17) 0.5404(3) 0.0367(5) Uani 1 1 d . U .
C4 C 0.83465(15) 0.5677(2) 0.4954(3) 0.0485(7) Uani 1 1 d . U .
C5 C 0.88838(16) 0.53159(19) 0.5738(4) 0.0557(8) Uani 1 1 d . U .
C6 C 0.87200(15) 0.4976(2) 0.6995(4) 0.0654(10) Uani 1 1 d . U .
C7 C 0.79903(14) 0.4971(2) 0.7476(3) 0.0487(6) Uani 1 1 d . U .
C8 C 0.64373(15) 0.62637(19) 0.7640(3) 0.0395(6) Uani 1 1 d . . .
C9 C 0.47727(12) 0.31567(15) 0.4820(2) 0.0278(4) Uani 1 1 d . . .
C10 C 0.48684(11) 0.29814(15) 0.3292(2) 0.0280(4) Uani 1 1 d . . .
C11 C 0.48227(14) 0.37149(17) 0.2398(2) 0.0379(5) Uani 1 1 d . . .
C12 C 0.48432(16) 0.35825(19) 0.1004(3) 0.0473(7) Uani 1 1 d . . .
C13 C 0.49095(15) 0.27151(19) 0.0484(2) 0.0461(6) Uani 1 1 d . . .
C14 C 0.49771(16) 0.19905(19) 0.1349(2) 0.0450(6) Uani 1 1 d . . .
C15 C 0.49484(14) 0.21229(16) 0.2748(2) 0.0375(5) Uani 1 1 d . . .
C16 C 0.48028(15) 0.22811(17) 0.5653(2) 0.0368(5) Uani 1 1 d . . .
C17 C 0.65161(11) 0.39205(16) 0.3750(2) 0.0288(4) Uani 1 1 d . . .
C18 C 0.66925(13) 0.30704(17) 0.3197(2) 0.0335(5) Uani 1 1 d . . .
C19 C 0.69092(14) 0.30013(19) 0.1852(2) 0.0416(6) Uani 1 1 d . . .
C20 C 0.69497(16) 0.37749(19) 0.1048(3) 0.0482(7) Uani 1 1 d . . .
C21 C 0.67774(17) 0.4610(2) 0.1583(2) 0.0473(7) Uani 1 1 d . . .
C22 C 0.65651(14) 0.46897(17) 0.2927(2) 0.0366(5) Uani 1 1 d . . .
C23 C 0.66294(12) 0.32174(15) 0.6458(2) 0.0287(4) Uani 1 1 d . . .
C24 C 0.73705(13) 0.30241(18) 0.6237(2) 0.0375(5) Uani 1 1 d . . .
C25 C 0.77495(16) 0.2462(2) 0.7128(3) 0.0491(7) Uani 1 1 d . . .
C26 C 0.73952(18) 0.2083(2) 0.8222(3) 0.0540(8) Uani 1 1 d . . .
C27 C 0.66562(17) 0.22733(19) 0.8462(3) 0.0484(7) Uani 1 1 d . . .
C28 C 0.62828(14) 0.28413(17) 0.7590(2) 0.0362(5) Uani 1 1 d . . .
H1 H 0.6588(12) 0.4905(16) 0.799(2) 0.027(6) Uiso 1 1 d . . .
H H 0.500000 0.500000 0.784(4) 0.047(10) Uiso 1 2 d S T P
H19 H 0.7061(15) 0.2409(19) 0.150(3) 0.042(7) Uiso 1 1 d . . .
H13 H 0.4935(14) 0.2584(15) -0.054(2) 0.033(6) Uiso 1 1 d . . .
H21 H 0.6768(14) 0.5105(19) 0.105(3) 0.041(7) Uiso 1 1 d . . .
H11 H 0.4801(13) 0.4307(18) 0.278(2) 0.035(7) Uiso 1 1 d . . .
H8A H 0.5949(16) 0.6263(19) 0.787(3) 0.050(8) Uiso 1 1 d . . .
H14 H 0.5047(17) 0.148(2) 0.106(3) 0.053(8) Uiso 1 1 d . . .
H6 H 0.9046(17) 0.477(2) 0.751(3) 0.055(9) Uiso 1 1 d . . .
H16A H 0.5286(15) 0.1991(16) 0.554(2) 0.035(6) Uiso 1 1 d . . .
H7 H 0.789(2) 0.476(3) 0.836(4) 0.111(15) Uiso 1 1 d . . .
H27 H 0.6360(14) 0.1992(17) 0.933(3) 0.040(7) Uiso 1 1 d . . .
H12 H 0.4794(16) 0.414(2) 0.036(3) 0.061(8) Uiso 1 1 d . . .
H22 H 0.6469(15) 0.530(2) 0.333(3) 0.048(8) Uiso 1 1 d . . .
H20 H 0.7068(14) 0.3711(17) 0.008(3) 0.039(7) Uiso 1 1 d . . .
H8B H 0.6733(17) 0.637(2) 0.836(3) 0.064(9) Uiso 1 1 d . . .
H28 H 0.5764(15) 0.3006(18) 0.778(3) 0.043(7) Uiso 1 1 d . . .
H3 H 0.7255(16) 0.5890(19) 0.479(3) 0.051(8) Uiso 1 1 d . . .
H24 H 0.7643(14) 0.3304(17) 0.547(3) 0.038(7) Uiso 1 1 d . . .
H5 H 0.9384(18) 0.530(2) 0.528(3) 0.062(9) Uiso 1 1 d . . .
H9 H 0.4317(14) 0.3408(16) 0.495(2) 0.033(6) Uiso 1 1 d . . .
H25 H 0.8252(16) 0.2278(19) 0.702(3) 0.050(8) Uiso 1 1 d . . .
H16B H 0.4476(13) 0.1849(16) 0.530(2) 0.025(6) Uiso 1 1 d . . .
H15 H 0.4984(18) 0.155(2) 0.341(3) 0.061(8) Uiso 1 1 d . . .
H18 H 0.6639(12) 0.2517(17) 0.376(2) 0.029(6) Uiso 1 1 d . . .
H16C H 0.4683(15) 0.2483(19) 0.665(3) 0.053(8) Uiso 1 1 d . . .
H8C H 0.6496(13) 0.6741(18) 0.696(3) 0.032(6) Uiso 1 1 d . . .
H4 H 0.8448(16) 0.593(2) 0.399(3) 0.055(8) Uiso 1 1 d . . .
H26 H 0.7663(18) 0.166(2) 0.887(3) 0.068(9) Uiso 1 1 d . . .

loop_
_atom_site_aniso_label
_atom_site_aniso_U_11
_atom_site_aniso_U_22
_atom_site_aniso_U_33
_atom_site_aniso_U_23
_atom_site_aniso_U_13
_atom_site_aniso_U_12
P1 0.0223(2) 0.0280(3) 0.0239(2) -0.0015(2) -0.0007(2) 0.0016(2)
Al1 0.0219(4) 0.0274(4) 0.0210(4) 0.000 0.000 0.0006(3)
C1 0.0257(10) 0.0369(12) 0.0233(9) -0.0013(9) -0.0021(9) -0.0029(9)
N1 0.0226(8) 0.0298(9) 0.0244(7) -0.0020(7) -0.0021(7) -0.0014(8)
N2 0.0226(8) 0.0276(9) 0.0277(8) -0.0032(8) -0.0026(7) 0.0014(7)
C2 0.0258(10) 0.0260(11) 0.0383(12) -0.0035(9) -0.0039(9) -0.0016(8)
C3 0.0311(11) 0.0390(13) 0.0401(12) -0.0030(11) 0.0010(11) -0.0048(9)
C4 0.0373(14) 0.0518(17) 0.0562(16) -0.0156(13) 0.0148(13) -0.0102(12)
C5 0.0322(13) 0.0410(15) 0.094(2) -0.0157(15) 0.0150(15) -0.0029(12)
C6 0.0316(14) 0.0476(17) 0.117(3) 0.008(2) -0.0230(17) 0.0106(13)
C7 0.0340(12) 0.0470(15) 0.0652(17) 0.0154(15) -0.0165(12) -0.0053(12)
C8 0.0304(12) 0.0500(16) 0.0380(13) -0.0176(12) 0.0008(11) -0.0019(11)
C9 0.0255(11) 0.0278(11) 0.0301(10) -0.0007(8) -0.0009(8) -0.0003(8)
C10 0.0232(10) 0.0302(11) 0.0305(10) -0.0023(9) -0.0054(8) -0.0030(8)
C11 0.0426(14) 0.0329(13) 0.0381(12) 0.0010(10) -0.0041(11) -0.0037(10)
C12 0.0575(19) 0.0481(16) 0.0364(12) 0.0092(11) -0.0094(12) -0.0076(13)
C13 0.0478(15) 0.0601(16) 0.0304(10) -0.0049(12) -0.0002(12) -0.0120(12)
C14 0.0529(15) 0.0409(15) 0.0412(12) -0.0151(12) -0.0009(13) -0.0064(13)
C15 0.0438(13) 0.0321(12) 0.0366(11) -0.0020(10) -0.0036(11) -0.0019(11)
C16 0.0431(14) 0.0328(12) 0.0344(12) 0.0015(10) -0.0022(11) -0.0066(11)
C17 0.0249(10) 0.0347(12) 0.0267(10) -0.0061(9) -0.0009(8) -0.0020(9)
C18 0.0343(12) 0.0329(13) 0.0332(11) -0.0044(10) -0.0007(10) 0.0026(10)
C19 0.0455(14) 0.0419(15) 0.0375(12) -0.0123(12) 0.0069(11) -0.0001(12)
C20 0.0620(17) 0.0526(17) 0.0299(12) -0.0091(12) 0.0117(12) -0.0148(14)
C21 0.069(2) 0.0409(15) 0.0318(12) 0.0026(11) 0.0039(12) -0.0187(13)
C22 0.0460(14) 0.0316(13) 0.0323(11) -0.0051(10) 0.0011(11) -0.0044(11)
C23 0.0296(11) 0.0295(11) 0.0271(10) -0.0041(9) -0.0021(9) 0.0031(9)
C24 0.0345(12) 0.0400(14) 0.0380(12) -0.0079(11) -0.0060(11) 0.0098(10)
C25 0.0439(15) 0.0521(17) 0.0512(16) -0.0133(13) -0.0159(13) 0.0216(13)
C26 0.076(2) 0.0427(16) 0.0436(15) -0.0052(13) -0.0228(15) 0.0240(14)
C27 0.0681(19) 0.0421(15) 0.0349(12) 0.0017(11) -0.0106(13) 0.0044(13)
C28 0.0407(14) 0.0388(14) 0.0291(11) -0.0001(10) -0.0028(10) 0.0048(10)

loop_
_atom_type_symbol
_atom_type_description
_atom_type_scat_dispersion_real
_atom_type_scat_dispersion_imag
_atom_type_scat_source
C C 0.0033 0.0016 'International Tables Vol C Tables 4.2.6.8 and 6.1.1.4'
H H 0.0000 0.0000 'International Tables Vol C Tables 4.2.6.8 and 6.1.1.4'
Al Al 0.0645 0.0514 'International Tables Vol C Tables 4.2.6.8 and 6.1.1.4'
N N 0.0061 0.0033 'International Tables Vol C Tables 4.2.6.8 and 6.1.1.4'
P P 0.1023 0.0942 'International Tables Vol C Tables 4.2.6.8 and 6.1.1.4'

loop_
_geom_angle_atom_site_label_1
_geom_angle_atom_site_label_2
_geom_angle_atom_site_label_3
_geom_angle
_geom_angle_site_symmetry_1
_geom_angle_site_symmetry_3
N1 P1 Al1 50.28(6) . .
N1 P1 N2 96.46(9) . .
N1 P1 C17 115.92(10) . .
N1 P1 C23 111.98(9) . .
N2 P1 Al1 46.47(6) . .
N2 P1 C17 111.85(9) . .
N2 P1 C23 116.09(10) . .
C17 P1 Al1 131.56(8) . .
C17 P1 C23 104.94(10) . .
C23 P1 Al1 123.44(7) . .
P1 Al1 P1 139.94(4) 2_665 .
P1 Al1 H 110.032(19) . .
P1 Al1 H 110.032(19) 2_665 .
N1 Al1 P1 37.67(5) 2_665 2_665
N1 Al1 P1 134.61(5) . 2_665
N1 Al1 P1 37.67(5) . .
N1 Al1 P1 134.61(5) 2_665 .
N1 Al1 N1 165.03(9) . 2_665
N1 Al1 H 97.49(5) 2_665 .
N1 Al1 H 97.49(5) . .
N2 Al1 P1 37.47(5) 2_665 2_665
N2 Al1 P1 117.48(6) 2_665 .
N2 Al1 P1 117.48(6) . 2_665
N2 Al1 P1 37.47(5) . .
N2 Al1 N1 97.68(7) . 2_665
N2 Al1 N1 74.93(7) 2_665 2_665
N2 Al1 N1 97.67(7) 2_665 .
N2 Al1 N1 74.94(7) . .
N2 Al1 N2 121.98(11) 2_665 .
N2 Al1 H 119.01(5) . .
N2 Al1 H 119.01(5) 2_665 .
H Al1 P1 110.032(19) . 2_665
H Al1 P1 110.032(19) . .
H Al1 N1 97.49(5) . 2_665
H Al1 N1 97.49(5) . .
H Al1 N2 119.01(5) . 2_665
H Al1 N2 119.01(5) . .
H Al1 H 0.000(8) . .
N1 C1 C2 113.42(17) . .
N1 C1 C8 109.29(19) . .
N1 C1 H1 111.1(12) . .
C2 C1 H1 109.6(12) . .
C8 C1 C2 109.09(19) . .
C8 C1 H1 103.9(12) . .
P1 N1 Al1 92.05(8) . .
C1 N1 P1 122.11(14) . .
C1 N1 Al1 123.79(12) . .
P1 N2 Al1 96.07(8) . .
C9 N2 P1 131.43(14) . .
C9 N2 Al1 132.50(13) . .
C3 C2 C1 120.6(2) . .
C3 C2 C7 118.7(2) . .
C7 C2 C1 120.6(2) . .
C2 C3 C4 121.2(3) . .
C2 C3 H3 121.0(17) . .
C4 C3 H3 117.6(17) . .
C3 C4 H4 117.6(16) . .
C5 C4 C3 120.1(3) . .
C5 C4 H4 122.3(16) . .
C4 C5 C6 120.2(3) . .
C4 C5 H5 113.6(17) . .
C6 C5 H5 126.2(17) . .
C5 C6 C7 120.8(3) . .
C5 C6 H6 122(2) . .
C7 C6 H6 117(2) . .
C2 C7 C6 119.0(3) . .
C2 C7 H7 121(3) . .
C6 C7 H7 120(3) . .
C1 C8 H8A 108.3(18) . .
C1 C8 H8B 106(2) . .
C1 C8 H8C 113.8(14) . .
H8A C8 H8B 112(3) . .
H8A C8 H8C 106(2) . .
H8B C8 H8C 111(2) . .
N2 C9 C10 115.55(17) . .
N2 C9 C16 112.68(17) . .
N2 C9 H9 99.8(15) . .
C10 C9 H9 107.9(15) . .
C16 C9 C10 112.48(19) . .
C16 C9 H9 107.2(15) . .
C11 C10 C9 118.9(2) . .
C15 C10 C9 123.1(2) . .
C15 C10 C11 117.8(2) . .
C10 C11 H11 117.2(15) . .
C12 C11 C10 121.1(2) . .
C12 C11 H11 121.6(15) . .
C11 C12 H12 119.4(15) . .
C13 C12 C11 120.0(2) . .
C13 C12 H12 120.6(15) . .
C12 C13 H13 122.8(13) . .
C14 C13 C12 119.6(2) . .
C14 C13 H13 117.5(13) . .
C13 C14 C15 120.3(2) . .
C13 C14 H14 121(2) . .
C15 C14 H14 119(2) . .
C10 C15 C14 121.1(2) . .
C10 C15 H15 119.1(15) . .
C14 C15 H15 119.8(15) . .
C9 C16 H16A 109.7(14) . .
C9 C16 H16B 110.5(14) . .
C9 C16 H16C 105.0(16) . .
H16A C16 H16B 104(2) . .
H16A C16 H16C 114(2) . .
H16B C16 H16C 114(2) . .
C18 C17 P1 121.26(18) . .
C22 C17 P1 119.54(17) . .
C22 C17 C18 118.7(2) . .
C17 C18 H18 119.4(13) . .
C19 C18 C17 120.2(2) . .
C19 C18 H18 120.3(13) . .
C18 C19 H19 118.9(15) . .
C20 C19 C18 120.1(2) . .
C20 C19 H19 120.9(15) . .
C19 C20 H20 119.2(15) . .
C21 C20 C19 120.0(2) . .
C21 C20 H20 120.6(15) . .
C20 C21 C22 120.5(3) . .
C20 C21 H21 120.3(16) . .
C22 C21 H21 119.1(16) . .
C17 C22 H22 118.8(16) . .
C21 C22 C17 120.5(2) . .
C21 C22 H22 120.6(16) . .
C24 C23 P1 122.60(18) . .
C24 C23 C28 118.8(2) . .
C28 C23 P1 118.40(17) . .
C23 C24 H24 121.1(15) . .
C25 C24 C23 120.1(2) . .
C25 C24 H24 118.7(15) . .
C24 C25 H25 124.8(17) . .
C26 C25 C24 120.3(3) . .
C26 C25 H25 114.8(17) . .
C25 C26 C27 120.3(3) . .
C25 C26 H26 121.1(18) . .
C27 C26 H26 118.5(18) . .
C26 C27 H27 122.3(13) . .
C28 C27 C26 119.4(3) . .
C28 C27 H27 118.3(14) . .
C23 C28 H28 119.2(15) . .
C27 C28 C23 121.0(2) . .
C27 C28 H28 119.8(15) . .

loop_
_geom_bond_atom_site_label_1
_geom_bond_atom_site_label_2
_geom_bond_distance
_geom_bond_site_symmetry_2
P1 Al1 2.6507(6) .
P1 N1 1.6208(19) .
P1 N2 1.6215(17) .
P1 C17 1.800(2) .
P1 C23 1.812(2) .
Al1 N1 2.0402(17) 2_665
Al1 N1 2.0402(17) .
Al1 N2 1.9325(17) 2_665
Al1 N2 1.9325(17) .
Al1 H 1.48(4) .
Al1 H 1.48(4) .
C1 N1 1.474(3) .
C1 C2 1.527(3) .
C1 C8 1.524(3) .
C1 H1 1.04(2) .
N2 C9 1.466(3) .
C2 C3 1.384(3) .
C2 C7 1.384(3) .
C3 C4 1.384(3) .
C3 H3 0.96(3) .
C4 C5 1.353(4) .
C4 H4 1.04(3) .
C5 C6 1.367(5) .
C5 H5 1.01(3) .
C6 C7 1.408(4) .
C6 H6 0.84(3) .
C7 H7 0.95(4) .
C8 H8A 0.92(3) .
C8 H8B 0.90(3) .
C8 H8C 0.98(3) .
C9 C10 1.536(3) .
C9 C16 1.524(3) .
C9 H9 0.91(2) .
C10 C11 1.392(3) .
C10 C15 1.375(3) .
C11 C12 1.387(3) .
C11 H11 0.95(3) .
C12 C13 1.375(4) .
C12 H12 1.03(3) .
C13 C14 1.366(4) .
C13 H13 1.03(2) .
C14 C15 1.392(3) .
C14 H14 0.81(3) .
C15 H15 1.06(3) .
C16 H16A 0.98(3) .
C16 H16B 0.93(2) .
C16 H16C 1.04(3) .
C17 C18 1.397(3) .
C17 C22 1.391(3) .
C18 C19 1.385(3) .
C18 H18 0.99(2) .
C19 C20 1.384(4) .
C19 H19 0.97(3) .
C20 C21 1.369(4) .
C20 H20 0.98(2) .
C21 C22 1.383(3) .
C21 H21 0.89(3) .
C22 H22 0.99(3) .
C23 C24 1.393(3) .
C23 C28 1.394(3) .
C24 C25 1.387(4) .
C24 H24 0.99(3) .
C25 C26 1.372(4) .
C25 H25 0.96(3) .
C26 C27 1.392(4) .
C26 H26 1.02(3) .
C27 C28 1.375(3) .
C27 H27 1.09(3) .
C28 H28 0.99(3) .

loop_
_smtbx_masks_void_nr
_smtbx_masks_void_average_x
_smtbx_masks_void_average_y
_smtbx_masks_void_average_z
_smtbx_masks_void_volume
_smtbx_masks_void_count_electrons
_smtbx_masks_void_content
1 0.000 0.500 0.148 221.8 46.9 '0.5 Et2O'
2 0.500 0.000 0.852 221.8 46.8 '0.5 Et2O'
